data_4127093
loop_
_publ_author_name
'Robinson, Emily E.'
'Thomson, Regan J.'

_publ_section_title
;
 A Strategy for the Convergent and Stereoselective Assembly of Polycyclic
 Molecules.
;
_journal_name_full 'Journal of the American Chemical Society'
_journal_paper_doi 10.1021/jacs.7b13234
_journal_year 2018
_chemical_absolute_configuration ad
_chemical_formula_moiety 'C16 H18 O2'
_chemical_formula_sum 'C16 H18 O2'
_chemical_formula_weight 242.30
_chemical_name_systematic
;
 ?
;
_space_group_crystal_system orthorhombic
_space_group_IT_number 19
_space_group_name_Hall 'P 2ac 2ab'
_space_group_name_H-M_alt 'P 21 21 21'
_symmetry_space_group_name_Hall 'P 2ac 2ab'
_symmetry_space_group_name_H-M 'P 21 21 21'
_atom_sites_solution_hydrogens geom
_audit_creation_date 2017-06-05
_audit_creation_method
;
Olex2 1.2
(compiled 2015.01.26 svn.r3150 for OlexSys, GUI svn.r4998)
;
_cell_angle_alpha 90
_cell_angle_beta 90
_cell_angle_gamma 90
_cell_formula_units_Z 4
_cell_length_a 5.7746(4)
_cell_length_b 10.8182(7)
_cell_length_c 20.8240(13)
_cell_measurement_reflns_used 9924
_cell_measurement_temperature 100(2)
_cell_measurement_theta_max 66.607
_cell_measurement_theta_min 4.606
_cell_volume 1300.89(15)
_computing_cell_refinement 'SAINT v8.34A (Bruker, 2013)'
_computing_data_reduction 'SAINT v8.34A (Bruker, 2013)'
_computing_molecular_graphics 'Olex2 (Dolomanov et al., 2009)'
_computing_publication_material 'Olex2 (Dolomanov et al., 2009)'
_computing_structure_refinement 'ShelXL (Sheldrick, 2008)'
_computing_structure_solution 'XS (Sheldrick, 2008)'
_diffrn_ambient_temperature 100.01
_diffrn_measured_fraction_theta_full 0.986
_diffrn_measured_fraction_theta_max 0.998
_diffrn_measurement_device_type 'Bruker SMART APEX CCD area detector'
_diffrn_radiation_type CuK\a
_diffrn_radiation_wavelength 1.54178
_diffrn_reflns_av_R_equivalents 0.0310
_diffrn_reflns_av_unetI/netI 0.0189
_diffrn_reflns_Laue_measured_fraction_full 0.986
_diffrn_reflns_Laue_measured_fraction_max 0.998
_diffrn_reflns_limit_h_max 6
_diffrn_reflns_limit_h_min -6
_diffrn_reflns_limit_k_max 12
_diffrn_reflns_limit_k_min -12
_diffrn_reflns_limit_l_max 24
_diffrn_reflns_limit_l_min -24
_diffrn_reflns_number 17828
_diffrn_reflns_point_group_measured_fraction_full 0.983
_diffrn_reflns_point_group_measured_fraction_max 0.996
_diffrn_reflns_theta_full 67.679
_diffrn_reflns_theta_max 66.602
_diffrn_reflns_theta_min 4.246
_exptl_absorpt_coefficient_mu 0.633
_exptl_absorpt_correction_T_max 0.7528
_exptl_absorpt_correction_T_min 0.6924
_exptl_absorpt_correction_type multi-scan
_exptl_absorpt_process_details
;
SADABS-2014/5 (Bruker,2014/5) was used for absorption correction.
wR2(int) was 0.0923 before and 0.0349 after correction.
The Ratio of minimum to maximum transmission is 0.9198.
The \l/2 correction factor is Not present.
;
_exptl_crystal_colour colourless
_exptl_crystal_colour_primary colourless
_exptl_crystal_density_diffrn 1.237
_exptl_crystal_description plate
_exptl_crystal_F_000 520
_exptl_crystal_size_max 0.371
_exptl_crystal_size_mid 0.198
_exptl_crystal_size_min 0.05
_refine_diff_density_max 0.166
_refine_diff_density_min -0.144
_refine_diff_density_rms 0.031
_refine_ls_abs_structure_details
;
 Flack x determined using 923 quotients [(I+)-(I-)]/[(I+)+(I-)]
 (Parsons and Flack (2004), Acta Cryst. A60, s61).
;
_refine_ls_abs_structure_Flack 0.08(6)
_refine_ls_extinction_method none
_refine_ls_goodness_of_fit_ref 1.058
_refine_ls_hydrogen_treatment constr
_refine_ls_matrix_type full
_refine_ls_number_parameters 165
_refine_ls_number_reflns 2296
_refine_ls_number_restraints 0
_refine_ls_restrained_S_all 1.058
_refine_ls_R_factor_all 0.0254
_refine_ls_R_factor_gt 0.0253
_refine_ls_shift/su_max 0.001
_refine_ls_shift/su_mean 0.000
_refine_ls_structure_factor_coef Fsqd
_refine_ls_weighting_details 'w=1/[\s^2^(Fo^2^)+(0.0318P)^2^+0.2962P] where P=(Fo^2^+2Fc^2^)/3'
_refine_ls_weighting_scheme calc
_refine_ls_wR_factor_gt 0.0647
_refine_ls_wR_factor_ref 0.0648
_reflns_Friedel_coverage 0.683
_reflns_Friedel_fraction_full 0.980
_reflns_Friedel_fraction_max 0.993
_reflns_number_gt 2282
_reflns_number_total 2296
_reflns_threshold_expression 'I > 2\s(I)'
_cod_data_source_file ja7b13234_si_005.cif
_cod_data_source_block cu_cx0427_0m
_cod_database_code 4127093
_shelxl_version_number 2013-4
_shelx_space_group_comment
;
The symmetry employed for this shelxl refinement is uniquely defined
by the following loop, which should always be used as a source of
symmetry information in preference to the above space-group names.
They are only intended as comments.
;
_shelx_estimated_absorpt_t_max 0.969
_shelx_estimated_absorpt_t_min 0.799
_olex2_refinement_description
;
1. Fixed Uiso
 At 1.2 times of:
  All C(H) groups, All C(H,H) groups
 At 1.5 times of:
  All C(H,H,H) groups
2.a Ternary CH refined with riding coordinates:
 C6(H6), C10(H10), C15(H15), C16(H16)
2.b Secondary CH2 refined with riding coordinates:
 C5(H5A,H5B), C11(H11A,H11B)
2.c Aromatic/amide H refined with riding coordinates:
 C2(H2), C7(H7), C12(H12), C13(H13)
2.d Idealised Me refined as rotating group:
 C4(H4A,H4B,H4C), C9(H9A,H9B,H9C)
;
_olex2_submission_special_instructions 'No special instructions were received'

loop_
_space_group_symop_operation_xyz
'x, y, z'
'-x+1/2, -y, z+1/2'
'x+1/2, -y+1/2, -z'
'-x, y+1/2, -z+1/2'

loop_
_atom_site_label
_atom_site_type_symbol
_atom_site_fract_x
_atom_site_fract_y
_atom_site_fract_z
_atom_site_U_iso_or_equiv
_atom_site_adp_type
_atom_site_occupancy
_atom_site_site_symmetry_order
_atom_site_calc_flag
_atom_site_refinement_flags_posn
O1 O 0.7455(2) 0.64532(11) 0.67069(5) 0.0245(3) Uani 1 1 d .
O2 O 0.6483(2) 0.47100(10) 0.77217(5) 0.0243(3) Uani 1 1 d .
C1 C 0.5517(3) 0.62358(14) 0.65000(7) 0.0184(3) Uani 1 1 d .
C2 C 0.4026(3) 0.72153(14) 0.62422(7) 0.0197(3) Uani 1 1 d .
H2 H 0.4354 0.8050 0.6351 0.024 Uiso 1 1 calc R
C3 C 0.2218(3) 0.69764(14) 0.58581(7) 0.0185(3) Uani 1 1 d .
C4 C 0.0649(3) 0.79677(15) 0.56129(8) 0.0251(4) Uani 1 1 d .
H4A H -0.0946 0.7789 0.5744 0.038 Uiso 1 1 calc GR
H4B H 0.0738 0.7998 0.5143 0.038 Uiso 1 1 calc GR
H4C H 0.1126 0.8767 0.5791 0.038 Uiso 1 1 calc GR
C5 C 0.1668(3) 0.56754(14) 0.56464(7) 0.0196(3) Uani 1 1 d .
H5A H 0.1300 0.5679 0.5182 0.023 Uiso 1 1 calc R
H5B H 0.0278 0.5382 0.5879 0.023 Uiso 1 1 calc R
C6 C 0.3665(3) 0.47793(14) 0.57683(7) 0.0172(3) Uani 1 1 d .
H6 H 0.4966 0.5022 0.5477 0.021 Uiso 1 1 calc R
C7 C 0.3059(3) 0.34567(14) 0.56201(7) 0.0185(3) Uani 1 1 d .
H7 H 0.2087 0.3307 0.5260 0.022 Uiso 1 1 calc R
C8 C 0.3779(3) 0.24828(15) 0.59540(7) 0.0181(3) Uani 1 1 d .
C9 C 0.3075(3) 0.11869(14) 0.57791(8) 0.0214(3) Uani 1 1 d .
H9A H 0.1913 0.1214 0.5436 0.032 Uiso 1 1 calc GR
H9B H 0.2417 0.0776 0.6157 0.032 Uiso 1 1 calc GR
H9C H 0.4434 0.0727 0.5630 0.032 Uiso 1 1 calc GR
C10 C 0.5289(3) 0.26128(14) 0.65449(7) 0.0166(3) Uani 1 1 d .
H10 H 0.4302 0.2424 0.6927 0.020 Uiso 1 1 calc R
C11 C 0.7350(3) 0.17129(15) 0.65562(8) 0.0216(4) Uani 1 1 d .
H11A H 0.6766 0.0856 0.6593 0.026 Uiso 1 1 calc R
H11B H 0.8215 0.1781 0.6147 0.026 Uiso 1 1 calc R
C12 C 0.8958(3) 0.19789(16) 0.71063(8) 0.0223(4) Uani 1 1 d .
H12 H 1.0108 0.1382 0.7207 0.027 Uiso 1 1 calc R
C13 C 0.8866(3) 0.29995(15) 0.74610(7) 0.0229(4) Uani 1 1 d .
H13 H 0.9910 0.3101 0.7809 0.027 Uiso 1 1 calc R
C14 C 0.7157(3) 0.39781(14) 0.73189(8) 0.0193(3) Uani 1 1 d .
C15 C 0.6249(3) 0.39344(14) 0.66333(7) 0.0170(3) Uani 1 1 d .
H15 H 0.7607 0.4027 0.6339 0.020 Uiso 1 1 calc R
C16 C 0.4523(3) 0.49367(14) 0.64643(7) 0.0167(3) Uani 1 1 d .
H16 H 0.3169 0.4877 0.6762 0.020 Uiso 1 1 calc R

loop_
_atom_site_aniso_label
_atom_site_aniso_U_11
_atom_site_aniso_U_22
_atom_site_aniso_U_33
_atom_site_aniso_U_23
_atom_site_aniso_U_13
_atom_site_aniso_U_12
O1 0.0236(6) 0.0219(6) 0.0278(6) 0.0001(5) -0.0062(5) -0.0049(5)
O2 0.0301(6) 0.0228(6) 0.0200(5) -0.0021(4) -0.0026(5) 0.0003(5)
C1 0.0217(8) 0.0201(8) 0.0135(7) -0.0013(6) 0.0008(6) -0.0020(7)
C2 0.0256(9) 0.0144(7) 0.0191(7) -0.0009(6) 0.0025(6) -0.0025(6)
C3 0.0216(8) 0.0165(7) 0.0175(7) 0.0017(6) 0.0030(6) -0.0008(6)
C4 0.0291(9) 0.0180(8) 0.0282(8) 0.0023(7) -0.0038(8) -0.0010(7)
C5 0.0209(8) 0.0179(7) 0.0200(7) 0.0007(6) -0.0036(6) -0.0004(7)
C6 0.0192(8) 0.0165(7) 0.0159(7) 0.0007(6) -0.0005(6) -0.0010(6)
C7 0.0203(8) 0.0190(7) 0.0161(7) -0.0028(6) -0.0013(6) -0.0013(6)
C8 0.0167(7) 0.0191(7) 0.0184(7) -0.0018(6) 0.0029(6) -0.0019(6)
C9 0.0235(8) 0.0178(7) 0.0229(8) -0.0018(6) -0.0005(7) -0.0007(7)
C10 0.0177(7) 0.0147(7) 0.0175(7) 0.0011(6) 0.0020(6) -0.0010(6)
C11 0.0209(8) 0.0200(8) 0.0238(8) 0.0010(6) 0.0013(7) 0.0029(6)
C12 0.0175(8) 0.0243(8) 0.0251(8) 0.0060(7) 0.0017(6) 0.0035(7)
C13 0.0193(8) 0.0290(9) 0.0204(8) 0.0049(7) -0.0028(6) -0.0005(7)
C14 0.0186(7) 0.0193(7) 0.0200(7) 0.0017(6) -0.0011(7) -0.0041(6)
C15 0.0156(7) 0.0181(7) 0.0174(7) 0.0007(6) 0.0000(6) -0.0015(6)
C16 0.0178(7) 0.0165(7) 0.0158(7) -0.0001(6) -0.0005(6) -0.0014(6)

loop_
_atom_type_symbol
_atom_type_description
_atom_type_scat_dispersion_real
_atom_type_scat_dispersion_imag
_atom_type_scat_source
C C 0.0181 0.0091 'International Tables Vol C Tables 4.2.6.8 and 6.1.1.4'
H H 0.0000 0.0000 'International Tables Vol C Tables 4.2.6.8 and 6.1.1.4'
O O 0.0492 0.0322 'International Tables Vol C Tables 4.2.6.8 and 6.1.1.4'

loop_
_geom_angle_atom_site_label_1
_geom_angle_atom_site_label_2
_geom_angle_atom_site_label_3
_geom_angle
O1 C1 C2 121.84(14)
O1 C1 C16 122.75(14)
C2 C1 C16 115.37(14)
C1 C2 H2 118.8
C3 C2 C1 122.42(14)
C3 C2 H2 118.8
C2 C3 C4 122.55(14)
C2 C3 C5 121.23(14)
C4 C3 C5 116.23(14)
C3 C4 H4A 109.5
C3 C4 H4B 109.5
C3 C4 H4C 109.5
H4A C4 H4B 109.5
H4A C4 H4C 109.5
H4B C4 H4C 109.5
C3 C5 H5A 109.1
C3 C5 H5B 109.1
C3 C5 C6 112.60(13)
H5A C5 H5B 107.8
C6 C5 H5A 109.1
C6 C5 H5B 109.1
C5 C6 H6 107.4
C5 C6 C16 109.20(12)
C7 C6 C5 113.17(13)
C7 C6 H6 107.4
C7 C6 C16 111.88(12)
C16 C6 H6 107.4
C6 C7 H7 117.5
C8 C7 C6 125.01(14)
C8 C7 H7 117.5
C7 C8 C9 121.85(14)
C7 C8 C10 122.10(14)
C9 C8 C10 116.02(13)
C8 C9 H9A 109.5
C8 C9 H9B 109.5
C8 C9 H9C 109.5
H9A C9 H9B 109.5
H9A C9 H9C 109.5
H9B C9 H9C 109.5
C8 C10 H10 107.4
C8 C10 C11 113.53(13)
C8 C10 C15 112.92(12)
C11 C10 H10 107.4
C11 C10 C15 107.83(13)
C15 C10 H10 107.4
C10 C11 H11A 109.3
C10 C11 H11B 109.3
H11A C11 H11B 108.0
C12 C11 C10 111.63(13)
C12 C11 H11A 109.3
C12 C11 H11B 109.3
C11 C12 H12 118.0
C13 C12 C11 123.92(15)
C13 C12 H12 118.0
C12 C13 H13 119.6
C12 C13 C14 120.71(15)
C14 C13 H13 119.6
O2 C14 C13 122.82(15)
O2 C14 C15 123.80(14)
C13 C14 C15 113.31(13)
C10 C15 H15 107.6
C14 C15 C10 105.33(12)
C14 C15 H15 107.6
C16 C15 C10 113.50(13)
C16 C15 C14 115.00(13)
C16 C15 H15 107.6
C1 C16 C6 105.64(12)
C1 C16 H16 108.9
C6 C16 H16 108.9
C15 C16 C1 113.72(13)
C15 C16 C6 110.56(12)
C15 C16 H16 108.9

loop_
_geom_bond_atom_site_label_1
_geom_bond_atom_site_label_2
_geom_bond_distance
O1 C1 1.222(2)
O2 C14 1.217(2)
C1 C2 1.467(2)
C1 C16 1.520(2)
C2 H2 0.9500
C2 C3 1.340(2)
C3 C4 1.494(2)
C3 C5 1.509(2)
C4 H4A 0.9800
C4 H4B 0.9800
C4 H4C 0.9800
C5 H5A 0.9900
C5 H5B 0.9900
C5 C6 1.528(2)
C6 H6 1.0000
C6 C7 1.505(2)
C6 C16 1.541(2)
C7 H7 0.9500
C7 C8 1.329(2)
C8 C9 1.504(2)
C8 C10 1.515(2)
C9 H9A 0.9800
C9 H9B 0.9800
C9 H9C 0.9800
C10 H10 1.0000
C10 C11 1.538(2)
C10 C15 1.544(2)
C11 H11A 0.9900
C11 H11B 0.9900
C11 C12 1.502(2)
C12 H12 0.9500
C12 C13 1.329(2)
C13 H13 0.9500
C13 C14 1.477(2)
C14 C15 1.522(2)
C15 H15 1.0000
C15 C16 1.514(2)
C16 H16 1.0000

loop_
_geom_torsion_atom_site_label_1
_geom_torsion_atom_site_label_2
_geom_torsion_atom_site_label_3
_geom_torsion_atom_site_label_4
_geom_torsion
O1 C1 C2 C3 160.98(15)
O1 C1 C16 C6 -128.24(16)
O1 C1 C16 C15 -6.8(2)
O2 C14 C15 C10 -121.79(16)
O2 C14 C15 C16 3.9(2)
C1 C2 C3 C4 177.87(15)
C1 C2 C3 C5 -2.5(2)
C2 C1 C16 C6 49.21(17)
C2 C1 C16 C15 170.62(13)
C2 C3 C5 C6 -14.6(2)
C3 C5 C6 C7 174.33(13)
C3 C5 C6 C16 49.00(17)
C4 C3 C5 C6 165.08(13)
C5 C6 C7 C8 -142.86(16)
C5 C6 C16 C1 -65.15(16)
C5 C6 C16 C15 171.41(13)
C6 C7 C8 C9 179.34(15)
C6 C7 C8 C10 1.4(2)
C7 C6 C16 C1 168.78(13)
C7 C6 C16 C15 45.34(18)
C7 C8 C10 C11 -134.02(16)
C7 C8 C10 C15 -10.9(2)
C8 C10 C11 C12 172.95(13)
C8 C10 C15 C14 165.63(12)
C8 C10 C15 C16 38.98(18)
C9 C8 C10 C11 47.92(18)
C9 C8 C10 C15 171.07(13)
C10 C11 C12 C13 -12.2(2)
C10 C15 C16 C1 -175.46(12)
C10 C15 C16 C6 -56.83(17)
C11 C10 C15 C14 -68.12(15)
C11 C10 C15 C16 165.23(12)
C11 C12 C13 C14 -1.6(2)
C12 C13 C14 O2 155.76(17)
C12 C13 C14 C15 -21.4(2)
C13 C14 C15 C10 55.29(17)
C13 C14 C15 C16 -178.98(13)
C14 C15 C16 C1 63.15(17)
C14 C15 C16 C6 -178.22(13)
C15 C10 C11 C12 47.06(17)
C16 C1 C2 C3 -16.5(2)
C16 C6 C7 C8 -19.0(2)
